data_2004717
_publ_section_title
;
Dimeric Aqua(3,5-dinitrobenzoato)(triethylene glycol)calcium(II)
3,5-Dinitrobenzoate Hydrate
;
_journal_name_full 'Acta Crystallographica C'
_journal_page_first 786
_journal_page_last 789
_journal_paper_doi 10.1107/S0108270195013187
_journal_volume 52
_journal_year 1996
_chemical_formula_iupac '[Ca1 (C7 H3 N2 O6)(C6 H14 O4)(H2 O1)](C7 H3 N2 O6), H2 O1'
_chemical_formula_sum 'C20 H24 Ca N4 O18'
_chemical_formula_weight 648.49
_space_group_IT_number 2
_symmetry_cell_setting triclinic
_symmetry_space_group_name_Hall '-P 1'
_symmetry_space_group_name_H-M 'P -1'
_atom_type_scat_source IntTabIV
_cell_angle_alpha 106.62(3)
_cell_angle_beta 88.96(2)
_cell_angle_gamma 114.32(5)
_cell_formula_units_Z 2
_cell_length_a 13.939(7)
_cell_length_b 12.210(8)
_cell_length_c 9.298(3)
_cell_measurement_reflns_used 40
_cell_measurement_temperature 298
_cell_measurement_theta_max 30
_cell_measurement_theta_min 10
_cell_volume 1372.8(14)
_computing_cell_refinement 'LSUCRE (Appleman, 1995)'
_computing_data_collection 'Phillips PW1100 software'
_computing_data_reduction 'XRAY80 (Stewart, 1976)'
_computing_molecular_graphics 'Xtal3.2 (Hall, Flack & Stewart, 1992)'
_computing_publication_material 'PARST (Nardelli, 1983)'
_computing_structure_refinement XRAY80
_computing_structure_solution 'MULTAN80 (Main et al., 1980)'
_diffrn_measurement_device 'Philips PW1100'
_diffrn_measurement_method \w
_diffrn_radiation_type MoK\a
_diffrn_radiation_wavelength 0.71073
_diffrn_reflns_av_R_equivalents 0.0444
_diffrn_reflns_limit_h_max 24
_diffrn_reflns_limit_h_min -24
_diffrn_reflns_limit_k_max 17
_diffrn_reflns_limit_k_min -17
_diffrn_reflns_limit_l_max 16
_diffrn_reflns_limit_l_min 0
_diffrn_reflns_number 4864
_diffrn_reflns_theta_max 25
_diffrn_standards_decay_% 1
_diffrn_standards_interval_time 90
_diffrn_standards_number 2
_exptl_absorpt_coefficient_mu 0.308
_exptl_absorpt_correction_type none
_exptl_crystal_colour 'pale yellow'
_exptl_crystal_density_diffrn 1.564
_exptl_crystal_density_meas 1.582
_exptl_crystal_density_method 'flotation in water/KI'
_exptl_crystal_description prism
_exptl_crystal_size_max 0.3
_exptl_crystal_size_mid 0.2
_exptl_crystal_size_min 0.1
_refine_diff_density_max 0.19
_refine_diff_density_min -0.08
_refine_ls_extinction_method none
_refine_ls_goodness_of_fit_obs 1.174
_refine_ls_hydrogen_treatment noref
_refine_ls_number_parameters 388
_refine_ls_number_reflns 1915
_refine_ls_R_factor_obs 0.065
_refine_ls_shift/esd_max 0.003
_refine_ls_structure_factor_coef F
_refine_ls_weighting_scheme 'Weighting scheme: PESOS (Martinez-Ripoll & Cano, 1975)'
_refine_ls_wR_factor_obs 0.058
_reflns_number_observed 1915
_reflns_number_total 4358
_reflns_observed_criterion I>2\s(I)
_cod_data_source_file de1013.cif
_cod_data_source_block de1013a
_cod_database_code 2004717

loop_
_symmetry_equiv_pos_as_xyz
x,y,z
-x,-y,-z

loop_
_atom_site_label
_atom_site_fract_x
_atom_site_fract_y
_atom_site_fract_z
_atom_site_U_iso_or_equiv
Ca .5873(2) .76512(3) .1338(3) .0280(10)
O1A .5789(8) .4022(9) -.0654(12) .048(3)
O2A .6445(8) .6121(9) -.0053(11) .044(3)
O3A .7470(14) .2169(13) .1931(18) .099(6)
O4A .8960(13) .3363(15) .3352(19) .014(6)
O5A 1.0588(12) .7766(14) .4091(16) .100(5)
O6A .9859(12) .8629(13) .303(2) .136(8)
N1A .8192(15) .3184(17) .2529(19) .071(5)
N2A .9877(13) .7760(17) .333(2) .083(5)
C1A .6445(11) .5096(14) .0016(15) .036(4)
C2A .7365(12) .5258(11) .1066(14) .031(4)
C3A .7359(11) .4183(13) .1333(17) .040(4)
C4A .8183(14) .4340(15) .2282(17) .049(5)
C5A .9004(13) .5447(16) .2936(17) .050(4)
C6A .8998(12) .6492(15) .2597(17) .050(4)
C7A .8185(13) .6427(13) .1705(18) .050(4)
O1B .5738(8) .3180(9) -0.6538(10) .043(3)
O2B .5381(8) .1491(9) -0.5767(11) .044(3)
O3B .7770(12) .1857(15) -0.1767(19) .111(6)
O4B .9147(11) .3587(14) -.0732(13) .078(4)
O5B .9217(12) .7422(13) -0.1420(17) .092(4)
O6B .8520(12) .7260(12) -0.3570(17) .098(5)
N1B .8342(14) .2947(17) -0.1579(17) .067(5)
N2B .8680(11) .6801(13) -0.2652(16) .060(4)
C1B .5881(12) .2610(13) -0.5683(15) .037(4)
C2B .6805(12) .3427(14) -0.4437(15) .039(4)
C3B .7158(12) .2874(14) -0.3575(17) .043(4)
C4B .7983(12) .3568(14) -0.2482(17) .042(4)
C5B .8532(12) .4861(14) -0.2133(15) .042(4)
C6B .8156(11) .5387(13) -0.2973(18) .044(4)
C7B .7320(11) .4744(13) -0.4114(15) .033(3)
O7 .5732(8) .6929(9) .3495(11) .049(3)
O8 .7551(8) .8709(8) .3151(11) .043(3)
O9 .7327(8) .9312(10) .0717(11) .049(3)
O10 .5423(9) .8157(9) -.0843(12) .059(3)
O11 .5356(9) .9095(9) .3091(12) .051(3)
O12 .4563(9) .4544(9) .3090(12) .058(3)
C8 .6640(14) .7373(19) .457(2) .065(6)
C9 .7367(13) .8715(15) .4644(16) .054(4)
C10 .8273(12) .9932(14) .3064(18) .053(4)
C11 .8375(13) .9819(16) .145(2) .065(6)
C12 .7264(16) .9415(16) -.0728(17) .066(6)
C13 .6200(16) .9318(15) -0.1058(19) .067(5)
H3A .6749 .3321 .0840 4
H5A .9598 .5547 .3650 5
H7A .8208 .7213 .1522 5
H3B .6770 .1903 -0.3794 4
H5B .9142 .5396 -0.1305 4
H7B .7100 .5184 -0.4727 4
H81 .7036 .6802 .4321 5
H82 .6446 .7249 .5598 5
H91 .7001 .9304 .5136 6
H92 .8000 .9118 .5385 6
H101 .8971 1.0313 .3711 5
H102 .8029 1.0626 .3543 5
H111 .8901 1.0592 .1224 6
H112 .8763 .9238 .0987 6
H121 .7439 .8731 -0.1546 6
H122 .7891 1.0172 -0.0912 6
H131 .6139 1.0107 -0.0437 6
H132 .6079 .9385 -0.2103 6
H111W .5210 .8763 .3908 2
H112W .5167 .9733 .3115 2
H121W .4155 .4183 .1960 2
H122W .4431 .3819 .3517 2

loop_
_geom_angle_atom_site_label_1
_geom_angle_atom_site_label_2
_geom_angle_atom_site_label_3
_geom_angle_site_symmetry_3
_geom_angle
_geom_angle_publ_flag
O2A Ca O7 . 91.9(4) yes
O2A Ca O8 . 90.0(4) yes
O2A Ca O9 . 91.5(4) yes
O2A Ca O10 . 95.8(4) yes
O2A Ca O11 . 170.4(4) yes
O7 Ca O8 . 65.5(4) yes
O7 Ca O9 . 129.8(4) yes
O7 Ca O10 . 162.1(5) yes
O7 Ca O11 . 78.8(4) yes
O8 Ca O9 . 64.4(4) yes
O8 Ca O10 . 130.4(4) yes
O8 Ca O11 . 84.1(4) yes
O9 Ca O10 . 66.3(4) yes
O9 Ca O11 . 92.9(4) yes
O10 Ca O11 . 93.8(4) yes
O2A Ca O1A 2_665 83.4(4) yes
O11 Ca O1A 2_665 97.1(4) yes
O10 Ca O1A 2_665 84.3(4) yes
O9 Ca O1A 2_665 149.4(4) yes
O8 Ca O1A 2_665 145.2(4) yes
O7 Ca O1A 2_665 80.6(4) yes
O3A N1A O4A . 125.(2) yes
O5A N2A O6A . 127.(2) yes
O1A C1A O2A . 126.5(15) yes
O3B N1B O4B . 128.(2) yes
O5B N2B O6B . 124.1(17) yes
O1B C1B O2B . 127.6(15) yes
O3A N1A C4A . 119.2(18) no
O4A N1A C4A . 115.7(18) no
O5A N2A C6A . 115.5(17) no
O6A N2A C6A . 117.3(18) no
O1A C1A C2A . 118.6(13) no
O2A C1A C2A . 114.9(13) no
C1A C2A C3A . 118.4(13) no
C1A C2A C7A . 120.8(14) no
C2A C3A C4A . 117.9(15) no
N1A C4A C3A . 117.8(16) no
N1A C4A C5A . 117.8(16) no
C3A C4A C5A . 124.3(17) no
C4A C5A C6A . 115.9(16) no
N2A C6A C5A . 118.3(16) no
N2A C6A C7A . 118.0(15) no
C5A C6A C7A . 123.5(16) no
C2A C7A C6A . 117.5(15) no
O3B N1B C4B . 115.1(17) no
O4B N1B C4B . 117.5(17) no
O5B N2B C6B . 116.4(15) no
O6B N2B C6B . 119.4(15) no
O1B C1B C2B . 114.4(13) no
O2B C1B C2B . 118.0(14) no
C1B C2B C3B . 120.2(14) no
C1B C2B C7B . 121.9(14) no
C3B C2B C7B . 117.9(15) no
C2B C3B C4B . 121.6(15) no
N1B C4B C3B . 120.3(15) no
N1B C4B C5B . 116.6(15) no
C3B C4B C5B . 123.1(16) no
C4B C5B C6B . 114.3(15) no
N2B C6B C5B . 118.6(14) no
N2B C6B C7B . 115.2(14) no
C5B C6B C7B . 126.2(15) no
C2B C7B C6B . 116.9(14) no
C9 O8 C10 . 112.4(12) no
C11 O9 C12 . 115.0(14) no
O7 C8 C9 . 108.8(15) no
O8 C9 C8 . 106.6(14) no
O8 C10 C11 . 107.5(14) no
O9 C11 C10 . 106.5(15) no
O9 C12 C13 . 107.1(15) no
O10 C13 C12 . 108.5(15) no

loop_
_geom_bond_atom_site_label_1
_geom_bond_atom_site_label_2
_geom_bond_distance
_geom_bond_publ_flag
Ca O2A 2.369(12) yes
Ca O7 2.387(12) yes
Ca O8 2.528(10) yes
Ca O9 2.407(10) yes
Ca O10 2.443(13) yes
Ca O11 2.375(12) yes
Ca O1A 2.315(8) yes
O1A C1A 1.229(14) yes
O2A C1A 1.27(2) yes
O3A N1A 1.207(19) yes
O4A N1A 1.23(3) yes
O5A N2A 1.22(3) yes
O6A N2A 1.18(3) yes
O1B C1B 1.26(2) yes
O2B C1B 1.231(17) yes
O3B N1B 1.20(2) yes
O4B N1B 1.20(2) yes
O5B N2B 1.231(19) yes
N1A C4A 1.50(3) no
N2A C6A 1.493(19) no
C1A C2A 1.54(2) no
C2A C3A 1.40(2) no
C2A C7A 1.376(16) no
C3A C4A 1.38(3) no
C4A C5A 1.337(19) no
C5A C6A 1.40(3) no
C6A C7A 1.38(3) no
O6B N2B 1.22(3) no
N1B C4B 1.49(3) no
N2B C6B 1.51(2) no
C1B C2B 1.527(18) no
C2B C3B 1.39(3) no
C2B C7B 1.40(2) no
C3B C4B 1.35(2) no
C4B C5B 1.38(2) no
C5B C6B 1.37(3) no
C6B C7B 1.384(19) no
O7 C8 1.44(2) no
O8 C9 1.406(19) no
O8 C10 1.441(17) no
O9 C11 1.42(2) no
O9 C12 1.39(2) no
O10 C13 1.453(19) no
C8 C9 1.51(3) no
C10 C11 1.48(3) no
C12 C13 1.47(3) no

loop_
_geom_torsion_atom_site_label_1
_geom_torsion_atom_site_label_2
_geom_torsion_atom_site_label_3
_geom_torsion_atom_site_label_4
_geom_torsion
_geom_torsion_publ_flag
O7 C8 C9 O8 -52.4(18) yes
O8 C10 C11 O9 54.3(17) yes
O9 C12 C13 O10 -54.6(18) yes
C8 C9 O8 C10 -177.7(14) yes
C9 O8 C10 C11 -178.1(14) yes
C10 C11 O9 C12 165.2(14) yes
C11 O9 C12 C13 -158.5(15) yes
